data_1558951
loop_
_publ_author_name
'Bugarcic, Zivadin'
'Lovqvist, Karin'
'Oskarsson, Ake'

_publ_section_title
;
 Cis--Trans Influences in Pt Complexes. Crystal Structures of
 cis-[PtCl2(1,4-thioxane)2] and trans-[PtCl2(1,4-thioxane)2]
;
_journal_name_full 'Acta Chemica Scandinavica'
_journal_page_first 554
_journal_page_last 559
_journal_paper_doi 10.3891/acta.chem.scand.47-0554
_journal_volume 47
_journal_year 1993
_chemical_formula_sum 'C8 H16 Cl2 O2 Pt S2'
_chemical_formula_weight 474.32
_chemical_name_common
;
trans-[PtCl2(1,4-thioxane)2]
;
_space_group_IT_number 61
_space_group_name_Hall '-P 2ac 2ab'
_space_group_name_H-M_alt 'P b c a'
_symmetry_cell_setting orthorhombic
_symmetry_Int_Tables_number 61
_symmetry_space_group_name_Hall '-P 2ac 2ab'
_symmetry_space_group_name_H-M 'P b c a'
_cell_angle_alpha 90.
_cell_angle_beta 90.
_cell_angle_gamma 90.
_cell_formula_units_Z 4
_cell_length_a 7.959(5)
_cell_length_b 8.972(1)
_cell_length_c 18.590(6)
_cell_volume 1327.5(9)
_diffrn_ambient_temperature 293
_diffrn_radiation_probe x-ray
_diffrn_radiation_type MoK\a
_diffrn_radiation_wavelength 0.71069
_exptl_absorpt_coefficient_mu 11.06
_exptl_crystal_density_diffrn 2.37
_refine_ls_goodness_of_fit_ref 1.22
_refine_ls_number_reflns 1232
_refine_ls_R_factor_gt 0.031
_refine_ls_wR_factor_gt 0.038
_cod_data_source_file Acta-Chem-Scand-1993-47-554-2.cif
_cod_data_source_block 2
_cod_original_cell_volume 1327.5(6)
_cod_database_code 1558951

loop_
_space_group_symop_id
_space_group_symop_operation_xyz
1 x,y,z
2 1/2-x,-y,1/2+z
3 1/2+x,1/2-y,-z
4 -x,1/2+y,1/2-z
5 -x,-y,-z
6 1/2+x,y,1/2-z
7 1/2-x,1/2+y,z
8 x,1/2-y,1/2+z

loop_
_atom_site_label
_atom_site_type_symbol
_atom_site_thermal_displace_type
_atom_site_fract_x
_atom_site_fract_y
_atom_site_fract_z
_atom_site_occupancy
_atom_site_U_iso_or_equiv
_atom_site_calc_flag
_atom_site_refinement_flags
_atom_site_disorder_assembly
_atom_site_disorder_group
Pt Pt Uiso 0.00000 0.00000 0.00000 1.000 0.0352(2) . . . .
Cl Cl Uiso 0.0000(4) 0.2013(3) 0.07650(10) 1.000 0.0569(9) . . . .
S S Uiso 0.0674(3) -0.1419(3) 0.09880(10) 1.000 0.0387(7) . . . .
O O Uiso -0.0836(9) -0.3806(7) 0.2043(4) 1.000 0.056(3) . . . .
C1 C Uiso -0.1000(10) -0.1190(10) 0.1642(5) 1.000 0.047(4) . . . .
C2 C Uiso -0.0700(10) -0.2290(10) 0.2262(5) 1.000 0.053(4) . . . .
C3 C Uiso 0.0440(10) -0.4210(10) 0.1545(5) 1.000 0.056(4) . . . .
C4 C Uiso 0.0290(10) -0.3390(10) 0.0825(5) 1.000 0.049(4) . . . .

loop_
_atom_type_symbol
_atom_type_description
_atom_type_scat_dispersion_real
_atom_type_scat_dispersion_imag
_atom_type_scat_source
C C 0.0033 0.0016 ' International Tables Vol C Tables 4.2.6.8 and 6.1.1.4'
Cl Cl 0.1484 0.1585 ' International Tables Vol C Tables 4.2.6.8 and 6.1.1.4'
O O 0.0106 0.0060 ' International Tables Vol C Tables 4.2.6.8 and 6.1.1.4'
Pt Pt -1.7033 8.3905 ' International Tables Vol C Tables 4.2.6.8 and 6.1.1.4'
S S 0.1246 0.1234 ' International Tables Vol C Tables 4.2.6.8 and 6.1.1.4'

loop_
_geom_angle_atom_site_label_1
_geom_angle_atom_site_label_2
_geom_angle_atom_site_label_3
_geom_angle
_geom_angle_site_symmetry_1
_geom_angle_site_symmetry_2
_geom_angle_site_symmetry_3
_geom_angle_publ_flag
Cl Pt S 86.61(8) . . . yes
Cl Pt Cl 180.00 . . 5_555 yes
Cl Pt S 93.39(8) . . 5_555 yes
Cl Pt S 93.39(8) 5_555 . . yes
S Pt S 180.00 . . 5_555 yes
Cl Pt S 86.61(8) 5_555 . 5_555 yes
Pt S C1 107.5(3) . . . yes
Pt S C4 111.5(3) . . . yes
C1 S C4 95.6(4) . . . yes
C2 O C3 112.1(7) . . . yes
S C1 C2 108.4(6) . . . yes
O C2 C1 112.8(7) . . . yes
O C3 C4 113.0(7) . . . yes
S C4 C3 107.9(6) . . . yes

loop_
_geom_bond_atom_site_label_1
_geom_bond_atom_site_label_2
_geom_bond_distance
_geom_bond_site_symmetry_1
_geom_bond_site_symmetry_2
_geom_bond_publ_flag
Pt Cl 2.299(3) . . yes
Pt S 2.298(3) . . yes
Pt Cl 2.299(3) . 5_555 yes
Pt S 2.298(3) . 5_555 yes
S C1 1.815(9) . . yes
S C4 1.820(9) . . yes
O C2 1.424(11) . . yes
O C3 1.421(11) . . yes
C1 C2 1.536(13) . . no
C3 C4 1.532(13) . . no

loop_
_geom_torsion_atom_site_label_1
_geom_torsion_atom_site_label_2
_geom_torsion_atom_site_label_3
_geom_torsion_atom_site_label_4
_geom_torsion
_geom_torsion_site_symmetry_1
_geom_torsion_site_symmetry_2
_geom_torsion_site_symmetry_3
_geom_torsion_site_symmetry_4
_geom_torsion_publ_flag
Cl Pt S C1 59.3(3) . . . . no
Cl Pt S C4 162.9(3) . . . . no
Cl Pt S C1 -120.7(3) 5_555 . . . no
Cl Pt S C4 -17.1(3) 5_555 . . . no
Pt S C1 C2 172.4(5) . . . . no
C4 S C1 C2 57.7(6) . . . . no
Pt S C4 C3 -169.2(4) . . . . no
C1 S C4 C3 -57.9(6) . . . . no
C3 O C2 C1 65.1(9) . . . . no
C2 O C3 C4 -65.8(9) . . . . no
S C1 C2 O -65.3(8) . . . . no
O C3 C4 S 66.0(8) . . . . no
